data_7014041
loop_
_publ_author_name
'Hatanp\"a\"a, Timo'
'Vehkam\"aki, Marko'
'Mutikainen, Ilpo'
'Kansikas, Jarno'
'Ritala, Mikko'
'Leskel\"a, Markku'

_publ_section_title
;
 Synthesis and characterisation of cyclopentadienyl complexes of
 barium: precursors for atomic layer deposition of BaTiO3.
;
_journal_issue 8
_journal_name_full 'Dalton transactions (Cambridge, England : 2003)'
_journal_page_first 1181
_journal_page_last 1188
_journal_paper_doi 10.1039/b400235k
_journal_year 2004
_chemical_formula_moiety 'C26 H44 Ba N2'
_chemical_formula_sum 'C26 H44 Ba N2'
_chemical_formula_weight 521.96
_chemical_name_systematic
;
Bis(N,N-dimethylaminoethyl-1,2,3,4-tetramethylcyclopentadienyl)barium(II)
;
_space_group_IT_number 167
_symmetry_cell_setting hexagonal
_symmetry_space_group_name_Hall '-R 3 2"c'
_symmetry_space_group_name_H-M 'R -3 c :H'
_atom_sites_solution_hydrogens geom
_atom_sites_solution_primary direct
_atom_sites_solution_secondary difmap
_audit_creation_method SHELXL-97
_cell_angle_alpha 90.000(5)
_cell_angle_beta 90.000(5)
_cell_angle_gamma 120.000(5)
_cell_formula_units_Z 18
_cell_length_a 17.028(5)
_cell_length_b 17.028(5)
_cell_length_c 47.342(5)
_cell_measurement_reflns_used 25
_cell_measurement_temperature 193(2)
_cell_measurement_theta_max 10
_cell_measurement_theta_min 4
_cell_volume 11888(5)
_computing_cell_refinement 'AFC7S software'
_computing_data_collection 'AFC7S software'
_computing_data_reduction 'TEXSAN (1993)'
_computing_molecular_graphics 'SHELXTL Ver. 5.1 (Bruker AXS, 1997)'
_computing_publication_material 'SHELXL-97 (Sheldrick, 1997)'
_computing_structure_refinement 'SHELXL-97 (Sheldrick, 1997)'
_computing_structure_solution 'SHELXS-97 (Sheldrick, 1990)'
_diffrn_ambient_temperature 193(2)
_diffrn_measured_fraction_theta_full 0.995
_diffrn_measured_fraction_theta_max 0.995
_diffrn_measurement_device_type 'Rigaku AFC7S'
_diffrn_measurement_method \w/2\q
_diffrn_radiation_monochromator graphite
_diffrn_radiation_source 'fine-focus sealed tube'
_diffrn_radiation_type MoK\a
_diffrn_radiation_wavelength 0.71069
_diffrn_reflns_av_R_equivalents 0.0756
_diffrn_reflns_av_sigmaI/netI 0.0673
_diffrn_reflns_limit_h_max 17
_diffrn_reflns_limit_h_min -17
_diffrn_reflns_limit_k_max 20
_diffrn_reflns_limit_k_min 0
_diffrn_reflns_limit_l_max 56
_diffrn_reflns_limit_l_min 0
_diffrn_reflns_number 4526
_diffrn_reflns_theta_full 25.26
_diffrn_reflns_theta_max 25.26
_diffrn_reflns_theta_min 2.58
_diffrn_standards_decay_% 0
_diffrn_standards_interval_count 100
_diffrn_standards_number 3
_exptl_absorpt_coefficient_mu 1.517
_exptl_absorpt_correction_type none
_exptl_crystal_colour colourless
_exptl_crystal_density_diffrn 1.312
_exptl_crystal_density_method 'not measured'
_exptl_crystal_description block
_exptl_crystal_F_000 4860
_exptl_crystal_size_max .26
_exptl_crystal_size_mid .25
_exptl_crystal_size_min .24
_refine_diff_density_max 1.422
_refine_diff_density_min -1.611
_refine_diff_density_rms 0.150
_refine_ls_extinction_method none
_refine_ls_goodness_of_fit_ref 1.081
_refine_ls_hydrogen_treatment mixed
_refine_ls_matrix_type full
_refine_ls_number_parameters 132
_refine_ls_number_reflns 2400
_refine_ls_number_restraints 0
_refine_ls_restrained_S_all 1.081
_refine_ls_R_factor_all 0.0588
_refine_ls_R_factor_gt 0.0492
_refine_ls_shift/su_max 0.000
_refine_ls_shift/su_mean 0.000
_refine_ls_structure_factor_coef Fsqd
_refine_ls_weighting_details 'calc w=1/[\s^2^(Fo^2^)+(0.0676P)^2^+13.9423P] where P=(Fo^2^+2Fc^2^)/3'
_refine_ls_weighting_scheme calc
_refine_ls_wR_factor_gt 0.1139
_refine_ls_wR_factor_ref 0.1193
_reflns_number_gt 2071
_reflns_number_total 2400
_reflns_threshold_expression >2sigma(I)
_cod_data_source_file b400235k.txt
_cod_data_source_block 8
_cod_depositor_comments
;
The following automatic conversions were performed:
'_symmetry_cell_setting' value 'Hexagonal' changed to 'hexagonal'
according to '/home/saulius/struct/CIF-dictionaries/cif_core.dic'
dictionary named 'cif_core.dic' version 2.4.1 from 2010-06-29.

Automatic conversion script
Id: cif_fix_enum 1527 2010-12-29 10:47:43Z saulius 
;
_cod_original_sg_symbol_H-M 'R -3 C'
_cod_original_formula_sum 'C26 H44 Ba1 N2'
_cod_database_code 7014041

loop_
_symmetry_equiv_pos_as_xyz
'x, y, z'
'-y, x-y, z'
'-x+y, -x, z'
'x-y, -y, -z+1/2'
'-x, -x+y, -z+1/2'
'y, x, -z+1/2'
'x+2/3, y+1/3, z+1/3'
'-y+2/3, x-y+1/3, z+1/3'
'-x+y+2/3, -x+1/3, z+1/3'
'x-y+2/3, -y+1/3, -z+5/6'
'-x+2/3, -x+y+1/3, -z+5/6'
'y+2/3, x+1/3, -z+5/6'
'x+1/3, y+2/3, z+2/3'
'-y+1/3, x-y+2/3, z+2/3'
'-x+y+1/3, -x+2/3, z+2/3'
'x-y+1/3, -y+2/3, -z+7/6'
'-x+1/3, -x+y+2/3, -z+7/6'
'y+1/3, x+2/3, -z+7/6'
'-x, -y, -z'
'y, -x+y, -z'
'x-y, x, -z'
'-x+y, y, z-1/2'
'x, x-y, z-1/2'
'-y, -x, z-1/2'
'-x+2/3, -y+1/3, -z+1/3'
'y+2/3, -x+y+1/3, -z+1/3'
'x-y+2/3, x+1/3, -z+1/3'
'-x+y+2/3, y+1/3, z-1/6'
'x+2/3, x-y+1/3, z-1/6'
'-y+2/3, -x+1/3, z-1/6'
'-x+1/3, -y+2/3, -z+2/3'
'y+1/3, -x+y+2/3, -z+2/3'
'x-y+1/3, x+2/3, -z+2/3'
'-x+y+1/3, y+2/3, z+1/6'
'x+1/3, x-y+2/3, z+1/6'
'-y+1/3, -x+2/3, z+1/6'

loop_
_atom_site_label
_atom_site_type_symbol
_atom_site_fract_x
_atom_site_fract_y
_atom_site_fract_z
_atom_site_U_iso_or_equiv
_atom_site_adp_type
_atom_site_occupancy
_atom_site_symmetry_multiplicity
_atom_site_calc_flag
_atom_site_refinement_flags
_atom_site_disorder_assembly
_atom_site_disorder_group
Ba Ba 0.6667 -0.01533(2) 0.0833 0.03007(18) Uani 1 2 d S . .
N1 N 0.5749(3) -0.1608(3) 0.04302(9) 0.0448(10) Uani 1 1 d . . .
C1 C 0.7223(4) 0.0270(3) 0.02396(9) 0.0395(11) Uani 1 1 d . . .
C2 C 0.6964(3) 0.0911(3) 0.03121(9) 0.0382(10) Uani 1 1 d . . .
C3 C 0.7636(4) 0.1545(3) 0.04967(10) 0.0486(13) Uani 1 1 d . . .
C4 C 0.8294(3) 0.1282(4) 0.05333(11) 0.0563(15) Uani 1 1 d . . .
C5 C 0.8036(4) 0.0496(4) 0.03711(12) 0.0494(13) Uani 1 1 d . . .
C6 C 0.6695(4) -0.0532(4) 0.00445(10) 0.0562(15) Uani 1 1 d . . .
H6A H 0.7055 -0.0835 0.0014 0.067 Uiso 1 1 calc R . .
H6B H 0.6630 -0.0301 -0.0141 0.067 Uiso 1 1 calc R . .
C7 C 0.5754(5) -0.1239(4) 0.01469(13) 0.0693(18) Uani 1 1 d . . .
H7A H 0.5362 -0.0963 0.0151 0.083 Uiso 1 1 calc R . .
H7B H 0.5488 -0.1746 0.0010 0.083 Uiso 1 1 calc R . .
C8 C 0.4801(5) -0.2231(5) 0.05042(16) 0.085(2) Uani 1 1 d . . .
H8A H 0.4524 -0.2707 0.0360 0.127 Uiso 1 1 calc R . .
H8B H 0.4471 -0.1897 0.0513 0.127 Uiso 1 1 calc R . .
H8C H 0.4772 -0.2507 0.0688 0.127 Uiso 1 1 calc R . .
C9 C 0.6205(5) -0.2125(4) 0.04221(15) 0.0737(18) Uani 1 1 d . . .
H9A H 0.5903 -0.2621 0.0286 0.111 Uiso 1 1 calc R . .
H9B H 0.6186 -0.2377 0.0610 0.111 Uiso 1 1 calc R . .
H9C H 0.6838 -0.1731 0.0366 0.111 Uiso 1 1 calc R . .
C10 C 0.6140(4) 0.0934(4) 0.02074(12) 0.0565(14) Uani 1 1 d . . .
H10A H 0.6294 0.1298 0.0035 0.085 Uiso 1 1 calc R . .
H10B H 0.5936 0.1204 0.0352 0.085 Uiso 1 1 calc R . .
H10C H 0.5653 0.0315 0.0167 0.085 Uiso 1 1 calc R . .
C11 C 0.7681(6) 0.2399(4) 0.06094(12) 0.081(2) Uani 1 1 d . . .
H11A H 0.8021 0.2900 0.0477 0.121 Uiso 1 1 calc R . .
H11B H 0.7985 0.2552 0.0793 0.121 Uiso 1 1 calc R . .
H11C H 0.7065 0.2299 0.0631 0.121 Uiso 1 1 calc R . .
C12 C 0.9164(4) 0.1822(6) 0.07025(16) 0.096(3) Uani 1 1 d . . .
H12A H 0.9641 0.2266 0.0579 0.144 Uiso 1 1 calc R . .
H12B H 0.9353 0.1409 0.0780 0.144 Uiso 1 1 calc R . .
H12C H 0.9057 0.2140 0.0857 0.144 Uiso 1 1 calc R . .
C13 C 0.8600(5) 0.0037(5) 0.03392(14) 0.081(2) Uani 1 1 d . . .
H13A H 0.9023 0.0312 0.0181 0.122 Uiso 1 1 calc R . .
H13B H 0.8199 -0.0611 0.0302 0.122 Uiso 1 1 calc R . .
H13C H 0.8942 0.0114 0.0513 0.122 Uiso 1 1 calc R . .

loop_
_atom_site_aniso_label
_atom_site_aniso_U_11
_atom_site_aniso_U_22
_atom_site_aniso_U_33
_atom_site_aniso_U_23
_atom_site_aniso_U_13
_atom_site_aniso_U_12
Ba 0.0321(2) 0.0344(2) 0.0229(2) 0.00096(7) 0.00192(13) 0.01607(12)
N1 0.056(3) 0.037(2) 0.037(2) -0.0037(19) 0.0006(19) 0.020(2)
C1 0.049(3) 0.039(2) 0.026(2) 0.0060(19) 0.008(2) 0.019(2)
C2 0.047(3) 0.039(2) 0.027(2) 0.001(2) 0.002(2) 0.020(2)
C3 0.067(3) 0.029(2) 0.033(3) 0.004(2) 0.008(2) 0.011(2)
C4 0.041(3) 0.060(3) 0.039(3) 0.018(3) -0.001(2) 0.003(3)
C5 0.049(3) 0.058(3) 0.040(3) 0.019(2) 0.016(2) 0.025(3)
C6 0.094(5) 0.047(3) 0.024(2) -0.004(2) 0.000(3) 0.033(3)
C7 0.094(5) 0.046(3) 0.055(4) -0.014(3) -0.026(3) 0.025(3)
C8 0.067(4) 0.059(4) 0.103(6) -0.009(4) 0.009(4) 0.013(3)
C9 0.096(5) 0.067(4) 0.069(4) 0.000(3) 0.000(4) 0.048(4)
C10 0.067(4) 0.064(3) 0.041(3) 0.003(3) 0.002(3) 0.034(3)
C11 0.133(6) 0.037(3) 0.040(3) -0.005(3) 0.007(4) 0.018(4)
C12 0.050(4) 0.102(6) 0.075(5) 0.024(4) -0.011(3) -0.007(4)
C13 0.074(4) 0.131(7) 0.066(4) 0.037(4) 0.033(4) 0.072(5)

loop_
_atom_type_symbol
_atom_type_description
_atom_type_scat_dispersion_real
_atom_type_scat_dispersion_imag
_atom_type_scat_source
C C 0.0033 0.0016 'International Tables Vol C Tables 4.2.6.8 and 6.1.1.4'
H H 0.0000 0.0000 'International Tables Vol C Tables 4.2.6.8 and 6.1.1.4'
N N 0.0061 0.0033 'International Tables Vol C Tables 4.2.6.8 and 6.1.1.4'
Ba Ba -0.3244 2.2819 'International Tables Vol C Tables 4.2.6.8 and 6.1.1.4'

loop_
_geom_angle_atom_site_label_1
_geom_angle_atom_site_label_2
_geom_angle_atom_site_label_3
_geom_angle
_geom_angle_site_symmetry_1
_geom_angle_site_symmetry_3
_geom_angle_publ_flag
N1 Ba N1 108.15(17) . 17_654 ?
N1 Ba C1 63.16(13) . . ?
N1 Ba C1 123.40(14) 17_654 . ?
N1 Ba C1 123.40(14) . 17_654 ?
N1 Ba C1 63.16(13) 17_654 17_654 ?
C1 Ba C1 170.33(18) . 17_654 ?
N1 Ba C2 80.05(13) . . ?
N1 Ba C2 142.41(13) 17_654 . ?
C1 Ba C2 27.65(13) . . ?
C1 Ba C2 142.82(13) 17_654 . ?
N1 Ba C2 142.42(13) . 17_654 ?
N1 Ba C2 80.05(13) 17_654 17_654 ?
C1 Ba C2 142.82(13) . 17_654 ?
C1 Ba C2 27.65(13) 17_654 17_654 ?
C2 Ba C2 116.26(18) . 17_654 ?
N1 Ba C3 106.19(13) . . ?
N1 Ba C3 122.43(14) 17_654 . ?
C1 Ba C3 45.18(13) . . ?
C1 Ba C3 126.00(14) 17_654 . ?
C2 Ba C3 27.63(14) . . ?
C2 Ba C3 98.77(13) 17_654 . ?
N1 Ba C3 122.43(14) . 17_654 ?
N1 Ba C3 106.19(13) 17_654 17_654 ?
C1 Ba C3 126.00(14) . 17_654 ?
C1 Ba C3 45.18(13) 17_654 17_654 ?
C2 Ba C3 98.77(13) . 17_654 ?
C2 Ba C3 27.64(14) 17_654 17_654 ?
C3 Ba C3 92.0(2) . 17_654 ?
N1 Ba C5 79.65(15) . . ?
N1 Ba C5 98.95(14) 17_654 . ?
C1 Ba C5 27.08(15) . . ?
C1 Ba C5 153.35(15) 17_654 . ?
C2 Ba C5 45.23(14) . . ?
C2 Ba C5 136.54(14) 17_654 . ?
C3 Ba C5 45.17(15) . . ?
C3 Ba C5 137.17(15) 17_654 . ?
N1 Ba C5 98.95(14) . 17_654 ?
N1 Ba C5 79.65(15) 17_654 17_654 ?
C1 Ba C5 153.35(15) . 17_654 ?
C1 Ba C5 27.08(15) 17_654 17_654 ?
C2 Ba C5 136.54(14) . 17_654 ?
C2 Ba C5 45.23(14) 17_654 17_654 ?
C3 Ba C5 137.17(15) . 17_654 ?
C3 Ba C5 45.18(15) 17_654 17_654 ?
C5 Ba C5 177.7(2) . 17_654 ?
N1 Ba C4 105.70(14) . . ?
N1 Ba C4 98.39(14) 17_654 . ?
C1 Ba C4 44.77(14) . . ?
C1 Ba C4 130.55(15) 17_654 . ?
C2 Ba C4 45.16(14) . . ?
C2 Ba C4 109.28(15) 17_654 . ?
C3 Ba C4 27.37(15) . . ?
C3 Ba C4 113.26(18) 17_654 . ?
C5 Ba C4 27.37(16) . . ?
C5 Ba C4 154.51(16) 17_654 . ?
N1 Ba C4 98.39(14) . 17_654 ?
N1 Ba C4 105.71(14) 17_654 17_654 ?
C1 Ba C4 130.55(15) . 17_654 ?
C1 Ba C4 44.77(14) 17_654 17_654 ?
C2 Ba C4 109.28(15) . 17_654 ?
C2 Ba C4 45.16(14) 17_654 17_654 ?
C3 Ba C4 113.26(18) . 17_654 ?
C3 Ba C4 27.37(15) 17_654 17_654 ?
C5 Ba C4 154.51(16) . 17_654 ?
C5 Ba C4 27.37(16) 17_654 17_654 ?
C4 Ba C4 138.4(3) . 17_654 ?
C9 N1 C8 107.5(5) . . ?
C9 N1 C7 110.2(5) . . ?
C8 N1 C7 107.2(5) . . ?
C9 N1 Ba 108.5(4) . . ?
C8 N1 Ba 113.0(4) . . ?
C7 N1 Ba 110.5(3) . . ?
C5 C1 C2 109.4(5) . . ?
C5 C1 C6 125.7(5) . . ?
C2 C1 C6 124.9(5) . . ?
C5 C1 Ba 78.1(3) . . ?
C2 C1 Ba 76.7(3) . . ?
C6 C1 Ba 112.8(3) . . ?
C1 C2 C3 107.2(5) . . ?
C1 C2 C10 126.6(5) . . ?
C3 C2 C10 126.2(5) . . ?
C1 C2 Ba 75.7(3) . . ?
C3 C2 Ba 77.2(3) . . ?
C10 C2 Ba 114.5(3) . . ?
C4 C3 C2 107.5(5) . . ?
C4 C3 C11 126.5(6) . . ?
C2 C3 C11 125.7(6) . . ?
C4 C3 Ba 76.6(3) . . ?
C2 C3 Ba 75.2(3) . . ?
C11 C3 Ba 118.8(3) . . ?
C3 C4 C5 108.4(5) . . ?
C3 C4 C12 124.1(7) . . ?
C5 C4 C12 127.4(7) . . ?
C3 C4 Ba 76.0(3) . . ?
C5 C4 Ba 76.1(3) . . ?
C12 C4 Ba 118.0(4) . . ?
C1 C5 C4 107.5(5) . . ?
C1 C5 C13 127.9(6) . . ?
C4 C5 C13 124.5(6) . . ?
C1 C5 Ba 74.9(3) . . ?
C4 C5 Ba 76.5(3) . . ?
C13 C5 Ba 117.5(3) . . ?
C1 C6 C7 115.7(4) . . ?
C1 C6 H6A 108.3 . . ?
C7 C6 H6A 108.3 . . ?
C1 C6 H6B 108.3 . . ?
C7 C6 H6B 108.3 . . ?
H6A C6 H6B 107.4 . . ?
N1 C7 C6 113.9(5) . . ?
N1 C7 H7A 108.8 . . ?
C6 C7 H7A 108.8 . . ?
N1 C7 H7B 108.8 . . ?
C6 C7 H7B 108.8 . . ?
H7A C7 H7B 107.7 . . ?
N1 C8 H8A 109.5 . . ?
N1 C8 H8B 109.5 . . ?
H8A C8 H8B 109.5 . . ?
N1 C8 H8C 109.5 . . ?
H8A C8 H8C 109.5 . . ?
H8B C8 H8C 109.5 . . ?
N1 C9 H9A 109.5 . . ?
N1 C9 H9B 109.5 . . ?
H9A C9 H9B 109.5 . . ?
N1 C9 H9C 109.5 . . ?
H9A C9 H9C 109.5 . . ?
H9B C9 H9C 109.5 . . ?
C2 C10 H10A 109.5 . . ?
C2 C10 H10B 109.5 . . ?
H10A C10 H10B 109.5 . . ?
C2 C10 H10C 109.5 . . ?
H10A C10 H10C 109.5 . . ?
H10B C10 H10C 109.5 . . ?
C3 C11 H11A 109.5 . . ?
C3 C11 H11B 109.5 . . ?
H11A C11 H11B 109.5 . . ?
C3 C11 H11C 109.5 . . ?
H11A C11 H11C 109.5 . . ?
H11B C11 H11C 109.5 . . ?
C4 C12 H12A 109.5 . . ?
C4 C12 H12B 109.5 . . ?
H12A C12 H12B 109.5 . . ?
C4 C12 H12C 109.5 . . ?
H12A C12 H12C 109.5 . . ?
H12B C12 H12C 109.5 . . ?
C5 C13 H13A 109.5 . . ?
C5 C13 H13B 109.5 . . ?
H13A C13 H13B 109.5 . . ?
C5 C13 H13C 109.5 . . ?
H13A C13 H13C 109.5 . . ?
H13B C13 H13C 109.5 . . ?

loop_
_geom_bond_atom_site_label_1
_geom_bond_atom_site_label_2
_geom_bond_distance
_geom_bond_site_symmetry_2
_geom_bond_publ_flag
Ba N1 2.889(4) . ?
Ba N1 2.889(4) 17_654 ?
Ba C1 2.939(4) . ?
Ba C1 2.939(4) 17_654 ?
Ba C2 2.951(5) . ?
Ba C2 2.951(5) 17_654 ?
Ba C3 2.976(5) . ?
Ba C3 2.976(5) 17_654 ?
Ba C5 2.978(5) . ?
Ba C5 2.978(5) 17_654 ?
Ba C4 2.983(5) . ?
Ba C4 2.983(5) 17_654 ?
N1 C9 1.438(7) . ?
N1 C8 1.463(8) . ?
N1 C7 1.479(7) . ?
C1 C5 1.386(8) . ?
C1 C2 1.408(7) . ?
C1 C6 1.517(7) . ?
C2 C3 1.416(7) . ?
C2 C10 1.508(7) . ?
C3 C4 1.410(8) . ?
C3 C11 1.515(8) . ?
C4 C5 1.410(8) . ?
C4 C12 1.523(8) . ?
C5 C13 1.518(8) . ?
C6 C7 1.524(9) . ?
C6 H6A 0.9900 . ?
C6 H6B 0.9900 . ?
C7 H7A 0.9900 . ?
C7 H7B 0.9900 . ?
C8 H8A 0.9800 . ?
C8 H8B 0.9800 . ?
C8 H8C 0.9800 . ?
C9 H9A 0.9800 . ?
C9 H9B 0.9800 . ?
C9 H9C 0.9800 . ?
C10 H10A 0.9800 . ?
C10 H10B 0.9800 . ?
C10 H10C 0.9800 . ?
C11 H11A 0.9800 . ?
C11 H11B 0.9800 . ?
C11 H11C 0.9800 . ?
C12 H12A 0.9800 . ?
C12 H12B 0.9800 . ?
C12 H12C 0.9800 . ?
C13 H13A 0.9800 . ?
C13 H13B 0.9800 . ?
C13 H13C 0.9800 . ?

loop_
_geom_torsion_atom_site_label_1
_geom_torsion_atom_site_label_2
_geom_torsion_atom_site_label_3
_geom_torsion_atom_site_label_4
_geom_torsion
_geom_torsion_site_symmetry_1
_geom_torsion_site_symmetry_2
_geom_torsion_site_symmetry_3
_geom_torsion_site_symmetry_4
_geom_torsion_publ_flag
N1 Ba N1 C9 -24.8(3) 17_654 . . . ?
C1 Ba N1 C9 94.1(4) . . . . ?
C1 Ba N1 C9 -94.1(4) 17_654 . . . ?
C2 Ba N1 C9 117.3(4) . . . . ?
C2 Ba N1 C9 -122.1(4) 17_654 . . . ?
C3 Ba N1 C9 108.3(4) . . . . ?
C3 Ba N1 C9 -148.5(4) 17_654 . . . ?
C5 Ba N1 C9 71.4(4) . . . . ?
C5 Ba N1 C9 -106.7(4) 17_654 . . . ?
C4 Ba N1 C9 79.8(4) . . . . ?
C4 Ba N1 C9 -134.4(4) 17_654 . . . ?
N1 Ba N1 C8 94.3(4) 17_654 . . . ?
C1 Ba N1 C8 -146.8(4) . . . . ?
C1 Ba N1 C8 25.0(4) 17_654 . . . ?
C2 Ba N1 C8 -123.6(4) . . . . ?
C2 Ba N1 C8 -3.0(5) 17_654 . . . ?
C3 Ba N1 C8 -132.6(4) . . . . ?
C3 Ba N1 C8 -29.5(4) 17_654 . . . ?
C5 Ba N1 C8 -169.6(4) . . . . ?
C5 Ba N1 C8 12.3(4) 17_654 . . . ?
C4 Ba N1 C8 -161.1(4) . . . . ?
C4 Ba N1 C8 -15.4(4) 17_654 . . . ?
N1 Ba N1 C7 -145.6(4) 17_654 . . . ?
C1 Ba N1 C7 -26.7(4) . . . . ?
C1 Ba N1 C7 145.0(4) 17_654 . . . ?
C2 Ba N1 C7 -3.5(4) . . . . ?
C2 Ba N1 C7 117.0(4) 17_654 . . . ?
C3 Ba N1 C7 -12.6(4) . . . . ?
C3 Ba N1 C7 90.6(4) 17_654 . . . ?
C5 Ba N1 C7 -49.5(4) . . . . ?
C5 Ba N1 C7 132.4(4) 17_654 . . . ?
C4 Ba N1 C7 -41.1(4) . . . . ?
C4 Ba N1 C7 104.7(4) 17_654 . . . ?
N1 Ba C1 C5 -123.2(3) . . . . ?
N1 Ba C1 C5 -28.3(3) 17_654 . . . ?
C1 Ba C1 C5 102.2(3) 17_654 . . . ?
C2 Ba C1 C5 113.5(4) . . . . ?
C2 Ba C1 C5 93.4(4) 17_654 . . . ?
C3 Ba C1 C5 76.1(3) . . . . ?
C3 Ba C1 C5 124.8(3) 17_654 . . . ?
C5 Ba C1 C5 -174.9(5) 17_654 . . . ?
C4 Ba C1 C5 37.0(3) . . . . ?
C4 Ba C1 C5 159.4(3) 17_654 . . . ?
N1 Ba C1 C2 123.3(3) . . . . ?
N1 Ba C1 C2 -141.9(3) 17_654 . . . ?
C1 Ba C1 C2 -11.4(3) 17_654 . . . ?
C2 Ba C1 C2 -20.1(5) 17_654 . . . ?
C3 Ba C1 C2 -37.4(3) . . . . ?
C3 Ba C1 C2 11.2(4) 17_654 . . . ?
C5 Ba C1 C2 -113.5(4) . . . . ?
C5 Ba C1 C2 71.6(4) 17_654 . . . ?
C4 Ba C1 C2 -76.5(3) . . . . ?
C4 Ba C1 C2 45.8(4) 17_654 . . . ?
N1 Ba C1 C6 0.7(4) . . . . ?
N1 Ba C1 C6 95.6(4) 17_654 . . . ?
C1 Ba C1 C6 -133.9(4) 17_654 . . . ?
C2 Ba C1 C6 -122.5(6) . . . . ?
C2 Ba C1 C6 -142.6(4) 17_654 . . . ?
C3 Ba C1 C6 -159.9(5) . . . . ?
C3 Ba C1 C6 -111.3(4) 17_654 . . . ?
C5 Ba C1 C6 123.9(5) . . . . ?
C5 Ba C1 C6 -51.0(5) 17_654 . . . ?
C4 Ba C1 C6 161.0(5) . . . . ?
C4 Ba C1 C6 -76.7(4) 17_654 . . . ?
C5 C1 C2 C3 -0.6(5) . . . . ?
C6 C1 C2 C3 -179.9(4) . . . . ?
Ba C1 C2 C3 71.4(3) . . . . ?
C5 C1 C2 C10 177.9(5) . . . . ?
C6 C1 C2 C10 -1.4(8) . . . . ?
Ba C1 C2 C10 -110.1(5) . . . . ?
C5 C1 C2 Ba -72.0(3) . . . . ?
C6 C1 C2 Ba 108.7(5) . . . . ?
N1 Ba C2 C1 -49.2(3) . . . . ?
N1 Ba C2 C1 57.6(4) 17_654 . . . ?
C1 Ba C2 C1 176.85(10) 17_654 . . . ?
C2 Ba C2 C1 166.6(3) 17_654 . . . ?
C3 Ba C2 C1 111.8(5) . . . . ?
C3 Ba C2 C1 -170.8(3) 17_654 . . . ?
C5 Ba C2 C1 36.0(3) . . . . ?
C5 Ba C2 C1 -141.8(3) 17_654 . . . ?
C4 Ba C2 C1 75.0(3) . . . . ?
C4 Ba C2 C1 -144.7(3) 17_654 . . . ?
N1 Ba C2 C3 -161.0(3) . . . . ?
N1 Ba C2 C3 -54.1(4) 17_654 . . . ?
C1 Ba C2 C3 -111.8(5) . . . . ?
C1 Ba C2 C3 65.1(4) 17_654 . . . ?
C2 Ba C2 C3 54.8(3) 17_654 . . . ?
C3 Ba C2 C3 77.4(4) 17_654 . . . ?
C5 Ba C2 C3 -75.8(3) . . . . ?
C5 Ba C2 C3 106.4(3) 17_654 . . . ?
C4 Ba C2 C3 -36.8(3) . . . . ?
C4 Ba C2 C3 103.5(3) 17_654 . . . ?
N1 Ba C2 C10 74.8(4) . . . . ?
N1 Ba C2 C10 -178.3(3) 17_654 . . . ?
C1 Ba C2 C10 124.1(5) . . . . ?
C1 Ba C2 C10 -59.1(5) 17_654 . . . ?
C2 Ba C2 C10 -69.3(3) 17_654 . . . ?
C3 Ba C2 C10 -124.2(5) . . . . ?
C3 Ba C2 C10 -46.8(4) 17_654 . . . ?
C5 Ba C2 C10 160.1(4) . . . . ?
C5 Ba C2 C10 -17.7(4) 17_654 . . . ?
C4 Ba C2 C10 -161.0(5) . . . . ?
C4 Ba C2 C10 -20.7(4) 17_654 . . . ?
C1 C2 C3 C4 0.1(5) . . . . ?
C10 C2 C3 C4 -178.4(5) . . . . ?
Ba C2 C3 C4 70.4(3) . . . . ?
C1 C2 C3 C11 174.6(5) . . . . ?
C10 C2 C3 C11 -3.9(8) . . . . ?
Ba C2 C3 C11 -115.1(5) . . . . ?
C1 C2 C3 Ba -70.4(3) . . . . ?
C10 C2 C3 Ba 111.1(5) . . . . ?
N1 Ba C3 C4 -93.0(3) . . . . ?
N1 Ba C3 C4 31.7(4) 17_654 . . . ?
C1 Ba C3 C4 -75.1(3) . . . . ?
C1 Ba C3 C4 110.2(3) 17_654 . . . ?
C2 Ba C3 C4 -112.5(5) . . . . ?
C2 Ba C3 C4 115.4(3) 17_654 . . . ?
C3 Ba C3 C4 142.3(4) 17_654 . . . ?
C5 Ba C3 C4 -36.5(3) . . . . ?
C5 Ba C3 C4 143.5(3) 17_654 . . . ?
C4 Ba C3 C4 160.1(3) 17_654 . . . ?
N1 Ba C3 C2 19.5(3) . . . . ?
N1 Ba C3 C2 144.2(3) 17_654 . . . ?
C1 Ba C3 C2 37.4(3) . . . . ?
C1 Ba C3 C2 -137.4(3) 17_654 . . . ?
C2 Ba C3 C2 -132.1(3) 17_654 . . . ?
C3 Ba C3 C2 -105.2(3) 17_654 . . . ?
C5 Ba C3 C2 76.0(3) . . . . ?
C5 Ba C3 C2 -104.0(3) 17_654 . . . ?
C4 Ba C3 C2 112.5(5) . . . . ?
C4 Ba C3 C2 -87.4(3) 17_654 . . . ?
N1 Ba C3 C11 142.5(5) . . . . ?
N1 Ba C3 C11 -92.9(5) 17_654 . . . ?
C1 Ba C3 C11 160.4(6) . . . . ?
C1 Ba C3 C11 -14.4(5) 17_654 . . . ?
C2 Ba C3 C11 123.0(6) . . . . ?
C2 Ba C3 C11 -9.2(5) 17_654 . . . ?
C3 Ba C3 C11 17.8(4) 17_654 . . . ?
C5 Ba C3 C11 -161.1(6) . . . . ?
C5 Ba C3 C11 19.0(6) 17_654 . . . ?
C4 Ba C3 C11 -124.5(6) . . . . ?
C4 Ba C3 C11 35.6(5) 17_654 . . . ?
C2 C3 C4 C5 0.5(6) . . . . ?
C11 C3 C4 C5 -174.0(5) . . . . ?
Ba C3 C4 C5 70.0(4) . . . . ?
C2 C3 C4 C12 176.0(5) . . . . ?
C11 C3 C4 C12 1.5(9) . . . . ?
Ba C3 C4 C12 -114.6(5) . . . . ?
C2 C3 C4 Ba -69.5(3) . . . . ?
C11 C3 C4 Ba 116.1(5) . . . . ?
N1 Ba C4 C3 95.0(3) . . . . ?
N1 Ba C4 C3 -153.4(3) 17_654 . . . ?
C1 Ba C4 C3 76.7(3) . . . . ?
C1 Ba C4 C3 -91.7(3) 17_654 . . . ?
C2 Ba C4 C3 37.2(3) . . . . ?
C2 Ba C4 C3 -71.1(3) 17_654 . . . ?
C3 Ba C4 C3 -41.7(4) 17_654 . . . ?
C5 Ba C4 C3 113.3(5) . . . . ?
C5 Ba C4 C3 -69.9(5) 17_654 . . . ?
C4 Ba C4 C3 -28.0(3) 17_654 . . . ?
N1 Ba C4 C5 -18.3(4) . . . . ?
N1 Ba C4 C5 93.3(3) 17_654 . . . ?
C1 Ba C4 C5 -36.6(3) . . . . ?
C1 Ba C4 C5 155.0(3) 17_654 . . . ?
C2 Ba C4 C5 -76.1(3) . . . . ?
C2 Ba C4 C5 175.6(3) 17_654 . . . ?
C3 Ba C4 C5 -113.3(5) . . . . ?
C3 Ba C4 C5 -155.0(3) 17_654 . . . ?
C5 Ba C4 C5 176.8(3) 17_654 . . . ?
C4 Ba C4 C5 -141.4(3) 17_654 . . . ?
N1 Ba C4 C12 -143.6(6) . . . . ?
N1 Ba C4 C12 -32.0(6) 17_654 . . . ?
C1 Ba C4 C12 -161.8(7) . . . . ?
C1 Ba C4 C12 29.7(7) 17_654 . . . ?
C2 Ba C4 C12 158.6(7) . . . . ?
C2 Ba C4 C12 50.4(6) 17_654 . . . ?
C3 Ba C4 C12 121.4(8) . . . . ?
C3 Ba C4 C12 79.8(6) 17_654 . . . ?
C5 Ba C4 C12 -125.2(8) . . . . ?
C5 Ba C4 C12 51.6(8) 17_654 . . . ?
C4 Ba C4 C12 93.4(6) 17_654 . . . ?
C2 C1 C5 C4 0.9(6) . . . . ?
C6 C1 C5 C4 -179.8(4) . . . . ?
Ba C1 C5 C4 -70.2(4) . . . . ?
C2 C1 C5 C13 -175.7(5) . . . . ?
C6 C1 C5 C13 3.6(8) . . . . ?
Ba C1 C5 C13 113.3(5) . . . . ?
C2 C1 C5 Ba 71.1(3) . . . . ?
C6 C1 C5 Ba -109.7(5) . . . . ?
C3 C4 C5 C1 -0.8(6) . . . . ?
C12 C4 C5 C1 -176.1(5) . . . . ?
Ba C4 C5 C1 69.1(4) . . . . ?
C3 C4 C5 C13 175.9(5) . . . . ?
C12 C4 C5 C13 0.6(9) . . . . ?
Ba C4 C5 C13 -114.3(5) . . . . ?
C3 C4 C5 Ba -69.9(4) . . . . ?
C12 C4 C5 Ba 114.8(6) . . . . ?
N1 Ba C5 C1 49.4(3) . . . . ?
N1 Ba C5 C1 156.3(3) 17_654 . . . ?
C1 Ba C5 C1 -158.5(4) 17_654 . . . ?
C2 Ba C5 C1 -36.8(3) . . . . ?
C2 Ba C5 C1 -118.7(3) 17_654 . . . ?
C3 Ba C5 C1 -76.2(3) . . . . ?
C3 Ba C5 C1 -77.8(4) 17_654 . . . ?
C5 Ba C5 C1 103.0(3) 17_654 . . . ?
C4 Ba C5 C1 -112.7(5) . . . . ?
C4 Ba C5 C1 -38.4(5) 17_654 . . . ?
N1 Ba C5 C4 162.1(3) . . . . ?
N1 Ba C5 C4 -91.0(3) 17_654 . . . ?
C1 Ba C5 C4 112.7(5) . . . . ?
C1 Ba C5 C4 -45.8(5) 17_654 . . . ?
C2 Ba C5 C4 75.9(3) . . . . ?
C2 Ba C5 C4 -6.0(4) 17_654 . . . ?
C3 Ba C5 C4 36.5(3) . . . . ?
C3 Ba C5 C4 34.8(4) 17_654 . . . ?
C5 Ba C5 C4 -144.3(3) 17_654 . . . ?
C4 Ba C5 C4 74.3(6) 17_654 . . . ?
N1 Ba C5 C13 -75.8(5) . . . . ?
N1 Ba C5 C13 31.1(5) 17_654 . . . ?
C1 Ba C5 C13 -125.2(6) . . . . ?
C1 Ba C5 C13 76.3(6) 17_654 . . . ?
C2 Ba C5 C13 -162.0(6) . . . . ?
C2 Ba C5 C13 116.1(5) 17_654 . . . ?
C3 Ba C5 C13 158.6(6) . . . . ?
C3 Ba C5 C13 157.0(4) 17_654 . . . ?
C5 Ba C5 C13 -22.2(5) 17_654 . . . ?
C4 Ba C5 C13 122.1(6) . . . . ?
C4 Ba C5 C13 -163.6(4) 17_654 . . . ?
C5 C1 C6 C7 117.0(6) . . . . ?
C2 C1 C6 C7 -63.8(7) . . . . ?
Ba C1 C6 C7 25.5(6) . . . . ?
C9 N1 C7 C6 -66.6(6) . . . . ?
C8 N1 C7 C6 176.7(5) . . . . ?
Ba N1 C7 C6 53.2(6) . . . . ?
C1 C6 C7 N1 -55.1(7) . . . . ?
